data_7127989
loop_
_publ_author_name
'Tan, Qingfa'
'Yu, Han'
'Luo, Yao'
'Chang, Fenzhen'
'Liu, Xiaohua'
'Zhou, Yuqiao'
'Feng, Xiaoming'

_publ_section_title
;
 Asymmetric catalytic [4+3] cycloaddition of ortho-quinone methides with
 oxiranes.
;
_journal_issue 24
_journal_name_full 'Chemical communications (Cambridge, England)'
_journal_page_first 3018
_journal_page_last 3021
_journal_paper_doi 10.1039/d1cc00262g
_journal_volume 57
_journal_year 2021
_chemical_absolute_configuration ad
_chemical_formula_moiety 'C28 H26 O9'
_chemical_formula_sum 'C28 H26 O9'
_chemical_formula_weight 506.49
_space_group_crystal_system orthorhombic
_space_group_IT_number 19
_space_group_name_Hall 'P 2ac 2ab'
_space_group_name_H-M_alt 'P 21 21 21'
_atom_sites_solution_hydrogens geom
_atom_sites_solution_primary dual
_atom_sites_solution_secondary difmap
_audit_creation_method SHELXL-2016/6
_audit_update_record
;
2020-04-18 deposited with the CCDC.	2021-02-05 downloaded from the CCDC.
;
_cell_angle_alpha 90
_cell_angle_beta 90
_cell_angle_gamma 90
_cell_formula_units_Z 8
_cell_length_a 16.395(3)
_cell_length_b 17.287(4)
_cell_length_c 17.363(4)
_cell_measurement_reflns_used 9778
_cell_measurement_temperature 300(2)
_cell_measurement_theta_max 74.41
_cell_measurement_theta_min 3.71
_cell_volume 4921.0(18)
_computing_cell_refinement 'Bruker SAINT'
_computing_data_collection 'Bruker APEX3'
_computing_data_reduction 'Bruker SAINT'
_computing_molecular_graphics 'Bruker SHELXTL'
_computing_publication_material 'Bruker SHELXTL'
_computing_structure_refinement 'SHELXL-2016/6 (Sheldrick, 2016)'
_computing_structure_solution 'SHELXT 2014/5 (Sheldrick, 2014)'
_diffrn_ambient_temperature 300(2)
_diffrn_measured_fraction_theta_full 0.995
_diffrn_measured_fraction_theta_max 0.979
_diffrn_measurement_device_type 'BRUKER D8 VENTURE PHOTON II'
_diffrn_measurement_method '\f and \w scans'
_diffrn_radiation_type CuK\a
_diffrn_radiation_wavelength 1.54178
_diffrn_reflns_av_R_equivalents 0.0353
_diffrn_reflns_av_unetI/netI 0.0250
_diffrn_reflns_Laue_measured_fraction_full 0.995
_diffrn_reflns_Laue_measured_fraction_max 0.979
_diffrn_reflns_limit_h_max 19
_diffrn_reflns_limit_h_min -20
_diffrn_reflns_limit_k_max 21
_diffrn_reflns_limit_k_min -19
_diffrn_reflns_limit_l_max 20
_diffrn_reflns_limit_l_min -17
_diffrn_reflns_number 42104
_diffrn_reflns_point_group_measured_fraction_full 0.994
_diffrn_reflns_point_group_measured_fraction_max 0.967
_diffrn_reflns_theta_full 67.679
_diffrn_reflns_theta_max 74.179
_diffrn_reflns_theta_min 3.608
_exptl_absorpt_coefficient_mu 0.857
_exptl_absorpt_correction_T_max 0.7538
_exptl_absorpt_correction_T_min 0.6498
_exptl_absorpt_correction_type multi-scan
_exptl_absorpt_process_details
;
 SADABS 2016/2: Krause, L., Herbst-Irmer, R., Sheldrick G.M. & Stalke D.,
 J. Appl. Cryst. 48 (2015) 3-10
;
_exptl_crystal_colour colourless
_exptl_crystal_density_diffrn 1.367
_exptl_crystal_description block
_exptl_crystal_F_000 2128
_exptl_crystal_size_max 0.310
_exptl_crystal_size_mid 0.230
_exptl_crystal_size_min 0.060
_refine_diff_density_max 0.209
_refine_diff_density_min -0.169
_refine_diff_density_rms 0.033
_refine_ls_abs_structure_details
;
 Flack x determined using 3692 quotients [(I+)-(I-)]/[(I+)+(I-)]
 (Parsons, Flack and Wagner, Acta Cryst. B69 (2013) 249-259).
;
_refine_ls_abs_structure_Flack 0.00(5)
_refine_ls_extinction_method none
_refine_ls_goodness_of_fit_ref 1.020
_refine_ls_hydrogen_treatment constr
_refine_ls_matrix_type full
_refine_ls_number_parameters 675
_refine_ls_number_reflns 9703
_refine_ls_number_restraints 0
_refine_ls_restrained_S_all 1.020
_refine_ls_R_factor_all 0.0372
_refine_ls_R_factor_gt 0.0338
_refine_ls_shift/su_max 0.005
_refine_ls_shift/su_mean 0.000
_refine_ls_structure_factor_coef Fsqd
_refine_ls_weighting_details 'w=1/[\s^2^(Fo^2^)+(0.0616P)^2^+0.2979P] where P=(Fo^2^+2Fc^2^)/3'
_refine_ls_weighting_scheme calc
_refine_ls_wR_factor_gt 0.0935
_refine_ls_wR_factor_ref 0.0976
_reflns_Friedel_coverage 0.792
_reflns_Friedel_fraction_full 0.993
_reflns_Friedel_fraction_max 0.953
_reflns_number_gt 8938
_reflns_number_total 9703
_reflns_threshold_expression 'I > 2\s(I)'
_cod_data_source_file d1cc00262g2.cif
_cod_data_source_block cu_20190501_TQF_01_0m_a
_cod_depositor_comments 'Adding full bibliography for 7127989--7127990.cif.'
_cod_original_cell_volume 4920.8(18)
_cod_database_code 7127989
_shelx_shelxl_version_number 2016/6
_shelx_space_group_comment
;
The symmetry employed for this shelxl refinement is uniquely defined
by the following loop, which should always be used as a source of
symmetry information in preference to the above space-group names.
They are only intended as comments.
;
_shelx_estimated_absorpt_t_min 0.777
_shelx_estimated_absorpt_t_max 0.950

loop_
_space_group_symop_operation_xyz
'x, y, z'
'-x+1/2, -y, z+1/2'
'-x, y+1/2, -z+1/2'
'x+1/2, -y+1/2, -z'

loop_
_atom_site_label
_atom_site_type_symbol
_atom_site_fract_x
_atom_site_fract_y
_atom_site_fract_z
_atom_site_U_iso_or_equiv
_atom_site_adp_type
_atom_site_occupancy
_atom_site_site_symmetry_order
_atom_site_calc_flag
_atom_site_refinement_flags_posn
_atom_site_refinement_flags_adp
_atom_site_refinement_flags_occupancy
_atom_site_disorder_assembly
_atom_site_disorder_group
O001 O 0.83294(10) 0.51515(9) 0.94352(9) 0.0472(3) Uani 1 1 d . . . . .
O1 O 0.89881(16) 0.30248(13) 0.71957(14) 0.0834(6) Uani 1 1 d . . . . .
O002 O 0.77778(9) 0.63096(8) 0.89501(9) 0.0474(3) Uani 1 1 d . . . . .
O003 O 0.88123(10) 1.03846(9) 0.35596(9) 0.0514(4) Uani 1 1 d . . . . .
O004 O 0.75370(10) 1.07736(10) 0.30794(9) 0.0532(4) Uani 1 1 d . . . . .
O005 O 0.82794(11) 0.92324(10) 0.26004(10) 0.0562(4) Uani 1 1 d . . . . .
O006 O 0.58546(10) 0.60725(10) 0.80972(11) 0.0580(4) Uani 1 1 d . . . . .
O007 O 0.65355(11) 0.46768(10) 0.92228(10) 0.0570(4) Uani 1 1 d . . . . .
O008 O 0.65681(11) 0.57715(10) 0.99173(9) 0.0560(4) Uani 1 1 d . . . . .
O009 O 0.72091(11) 0.90307(11) 0.33814(11) 0.0641(5) Uani 1 1 d . . . . .
O00A O 0.79357(13) 0.71550(12) 0.52947(11) 0.0700(5) Uani 1 1 d . . . . .
O00B O 0.97617(12) 1.07720(12) 0.71702(11) 0.0662(5) Uani 1 1 d . . . . .
O00C O 0.88196(11) 0.84906(11) 0.42440(12) 0.0659(5) Uani 1 1 d . . . . .
O00D O 0.53280(14) 1.21519(14) 0.42992(13) 0.0796(6) Uani 1 1 d . . . . .
O00E O 0.65357(14) 0.71144(11) 0.84956(15) 0.0790(6) Uani 1 1 d . . . . .
O00F O 0.54134(13) 1.14243(13) 0.54127(12) 0.0738(5) Uani 1 1 d . . . . .
O00G O 0.97618(14) 0.29942(12) 0.83080(14) 0.0802(6) Uani 1 1 d . . . . .
O00H O 0.97867(12) 0.93794(12) 0.41621(16) 0.0805(6) Uani 1 1 d . . . . .
C00J C 0.71386(12) 0.58403(12) 0.86687(12) 0.0426(4) Uani 1 1 d . . . . .
C00K C 0.80470(13) 0.47399(12) 0.81253(13) 0.0435(4) Uani 1 1 d . . . . .
C00L C 0.85108(13) 0.62760(13) 1.01600(13) 0.0470(5) Uani 1 1 d . . . . .
C00M C 0.85018(13) 0.46926(12) 0.87968(13) 0.0446(4) Uani 1 1 d . . . . .
C00N C 0.64875(14) 0.64379(13) 0.84098(13) 0.0489(5) Uani 1 1 d . . . . .
C00O C 0.71722(14) 1.05246(13) 0.44106(13) 0.0477(5) Uani 1 1 d . . . . .
C00P C 0.87216(16) 1.08742(14) 0.53326(14) 0.0534(5) Uani 1 1 d . . . . .
H00P H 0.865190 1.123827 0.494379 0.064 Uiso 1 1 calc R U . . .
C00Q C 0.67256(13) 0.53389(13) 0.92970(13) 0.0449(4) Uani 1 1 d . . . . .
C00R C 0.73691(12) 0.53257(12) 0.79714(12) 0.0419(4) Uani 1 1 d . . . . .
H00R H 0.688129 0.501923 0.785590 0.050 Uiso 1 1 calc R U . . .
C00S C 0.90952(14) 0.91965(14) 0.41041(13) 0.0500(5) Uani 1 1 d . . . . .
C00T C 0.87536(16) 0.36235(14) 0.76787(15) 0.0560(6) Uani 1 1 d . . . . .
C00U C 0.75338(13) 0.58050(13) 0.72525(13) 0.0449(4) Uani 1 1 d . . . . .
C00V C 0.77782(16) 0.66828(14) 0.59136(14) 0.0537(5) Uani 1 1 d . . . . .
C00W C 0.78694(14) 0.92991(13) 0.32561(13) 0.0493(5) Uani 1 1 d . . . . .
C00X C 0.92906(14) 1.05284(14) 0.65631(13) 0.0509(5) Uani 1 1 d . . . . .
C00Y C 0.83545(14) 1.01497(13) 0.52670(13) 0.0457(4) Uani 1 1 d . . . . .
C00Z C 0.89243(16) 0.98082(15) 0.65131(15) 0.0566(6) Uani 1 1 d . . . . .
H00Z H 0.898487 0.944927 0.690801 0.068 Uiso 1 1 calc R U . . .
C010 C 0.78441(13) 0.99301(13) 0.45657(13) 0.0463(5) Uani 1 1 d . . . . .
H010 H 0.756499 0.944732 0.470020 0.056 Uiso 1 1 calc R U . . .
C011 C 0.60240(15) 1.12083(15) 0.49095(15) 0.0552(5) Uani 1 1 d . . . . .
C012 C 0.84379(13) 0.59555(12) 0.93521(13) 0.0453(4) Uani 1 1 d . . . . .
H012 H 0.894661 0.605361 0.907230 0.054 Uiso 1 1 calc R U . . .
C013 C 0.81851(15) 0.63182(15) 0.71929(14) 0.0544(5) Uani 1 1 d . . . . .
H013 H 0.854691 0.636803 0.760241 0.065 Uiso 1 1 calc R U . . .
C014 C 0.83741(15) 1.09604(13) 0.31361(13) 0.0505(5) Uani 1 1 d . . . . .
H014 H 0.843074 1.145932 0.339872 0.061 Uiso 1 1 calc R U . . .
C015 C 0.70738(14) 1.09345(14) 0.37344(14) 0.0514(5) Uani 1 1 d . . . . .
C016 C 0.83897(13) 0.97408(13) 0.38593(12) 0.0453(4) Uani 1 1 d . . . . .
C017 C 0.84639(16) 0.96292(14) 0.58626(14) 0.0546(5) Uani 1 1 d . . . . .
H017 H 0.822228 0.914375 0.582796 0.065 Uiso 1 1 calc R U . . .
C018 C 0.70215(15) 0.57361(15) 0.66186(14) 0.0531(5) Uani 1 1 d . . . . .
H018 H 0.658607 0.539208 0.664179 0.064 Uiso 1 1 calc R U . . .
C019 C 0.91124(15) 0.41321(14) 0.89166(15) 0.0524(5) Uani 1 1 d . . . . .
H019 H 0.942788 0.412366 0.936168 0.063 Uiso 1 1 calc R U . . .
C01A C 0.92147(15) 0.36019(14) 0.83418(16) 0.0559(6) Uani 1 1 d . . . . .
C01B C 0.91283(16) 0.59899(15) 1.06281(15) 0.0574(6) Uani 1 1 d . . . . .
H01B H 0.950139 0.563620 1.043122 0.069 Uiso 1 1 calc R U . . .
C01C C 0.81853(15) 0.41839(14) 0.75440(14) 0.0514(5) Uani 1 1 d . . . . .
H01C H 0.789739 0.419927 0.708273 0.062 Uiso 1 1 calc R U . . .
C01D C 0.64740(17) 1.15086(17) 0.36351(15) 0.0612(6) Uani 1 1 d . . . . .
H01D H 0.642801 1.178700 0.317883 0.073 Uiso 1 1 calc R U . . .
C01E C 0.91906(16) 1.10571(15) 0.59738(14) 0.0557(5) Uani 1 1 d . . . . .
H01E H 0.943926 1.153949 0.600661 0.067 Uiso 1 1 calc R U . . .
C01F C 0.86997(15) 1.10351(13) 0.23214(14) 0.0516(5) Uani 1 1 d . . . . .
C01G C 0.66148(15) 1.06602(15) 0.50143(15) 0.0549(5) Uani 1 1 d . . . . .
H01G H 0.664820 1.038350 0.547261 0.066 Uiso 1 1 calc R U . . .
C01H C 0.83040(16) 0.67580(16) 0.65308(15) 0.0597(6) Uani 1 1 d . . . . .
H01H H 0.873815 0.710319 0.650397 0.072 Uiso 1 1 calc R U . . .
C01I C 0.86376(19) 0.67419(17) 1.17038(15) 0.0654(7) Uani 1 1 d . . . . .
C01J C 0.71392(17) 0.61648(15) 0.59519(14) 0.0575(6) Uani 1 1 d . . . . .
H01J H 0.679014 0.610330 0.553417 0.069 Uiso 1 1 calc R U . . .
C01K C 0.93279(16) 1.05933(16) 0.20365(15) 0.0581(6) Uani 1 1 d . . . . .
H01K H 0.958777 1.023784 0.235491 0.070 Uiso 1 1 calc R U . . .
C01L C 0.91900(19) 0.62293(17) 1.13852(16) 0.0651(7) Uani 1 1 d . . . . .
H01L H 0.961369 0.604083 1.168801 0.078 Uiso 1 1 calc R U . . .
C01M C 0.92150(18) 1.12026(16) 0.07871(15) 0.0606(6) Uani 1 1 d . . . . .
C01N C 0.59618(16) 1.16361(16) 0.42451(16) 0.0596(6) Uani 1 1 d . . . . .
C01O C 0.79762(16) 0.68155(15) 1.04548(16) 0.0587(6) Uani 1 1 d . . . . .
H01O H 0.758116 0.703664 1.013966 0.070 Uiso 1 1 calc R U . . .
C01P C 0.50306(18) 1.20789(18) 0.50645(19) 0.0709(7) Uani 1 1 d . . . . .
H01A H 0.444350 1.200961 0.505901 0.085 Uiso 1 1 calc R U . . .
H01F H 0.515464 1.254296 0.535590 0.085 Uiso 1 1 calc R U . . .
C01Q C 0.95774(17) 1.06741(17) 0.12764(16) 0.0623(6) Uani 1 1 d . . . . .
H01Q H 0.999865 1.036491 0.109224 0.075 Uiso 1 1 calc R U . . .
C01R C 0.80304(19) 0.70280(18) 1.12274(18) 0.0686(7) Uani 1 1 d . . . . .
H01R H 0.764876 0.737099 1.142861 0.082 Uiso 1 1 calc R U . . .
C01S C 0.8351(2) 1.15785(18) 0.18463(18) 0.0752(8) Uani 1 1 d . . . . .
H01S H 0.794108 1.189816 0.203481 0.090 Uiso 1 1 calc R U . . .
C01T C 0.9791(2) 1.0299(2) 0.78406(17) 0.0734(8) Uani 1 1 d . . . . .
H01I H 0.924865 1.022218 0.803327 0.110 Uiso 1 1 calc R U . . .
H01M H 1.011653 1.054911 0.822745 0.110 Uiso 1 1 calc R U . . .
H01N H 1.002907 0.980830 0.771328 0.110 Uiso 1 1 calc R U . . .
C01U C 0.52348(17) 0.6565(2) 0.77662(19) 0.0727(8) Uani 1 1 d . . . . .
H01P H 0.548414 0.692359 0.741523 0.109 Uiso 1 1 calc R U . . .
H01T H 0.496408 0.684614 0.816898 0.109 Uiso 1 1 calc R U . . .
H01U H 0.484459 0.625413 0.749439 0.109 Uiso 1 1 calc R U . . .
C01V C 0.7460(2) 0.70510(19) 0.46107(16) 0.0708(7) Uani 1 1 d . . . . .
H01V H 0.762375 0.742362 0.423095 0.106 Uiso 1 1 calc R U . . .
H01W H 0.689308 0.712100 0.472939 0.106 Uiso 1 1 calc R U . . .
H01X H 0.754500 0.653857 0.441314 0.106 Uiso 1 1 calc R U . . .
C01W C 0.7830(2) 0.8912(2) 0.19679(18) 0.0799(9) Uani 1 1 d . . . . .
H01Y H 0.750711 0.930998 0.173179 0.120 Uiso 1 1 calc R U . . .
H01Z H 0.747847 0.850816 0.215272 0.120 Uiso 1 1 calc R U . . .
H011 H 0.820266 0.870284 0.159589 0.120 Uiso 1 1 calc R U . . .
C01X C 0.6166(2) 0.5383(2) 1.05474(16) 0.0735(8) Uani 1 1 d . . . . .
H015 H 0.567258 0.514622 1.036494 0.110 Uiso 1 1 calc R U . . .
H016 H 0.603645 0.575204 1.094231 0.110 Uiso 1 1 calc R U . . .
H020 H 0.652017 0.499298 1.075407 0.110 Uiso 1 1 calc R U . . .
C01Y C 0.9429(2) 0.79272(19) 0.4482(2) 0.0793(9) Uani 1 1 d . . . . .
H021 H 0.921898 0.741440 0.440582 0.119 Uiso 1 1 calc R U . . .
H022 H 0.955464 0.800122 0.501690 0.119 Uiso 1 1 calc R U . . .
H023 H 0.991424 0.799433 0.418031 0.119 Uiso 1 1 calc R U . . .
C01Z C 0.8604(2) 1.1654(2) 0.10948(19) 0.0805(9) Uani 1 1 d . . . . .
H024 H 0.835387 1.202204 0.078381 0.097 Uiso 1 1 calc R U . . .
C020 C 0.9516(3) 0.2560(2) 0.7648(3) 0.1005(13) Uani 1 1 d . . . . .
H02A H 0.999046 0.241268 0.734907 0.121 Uiso 1 1 calc R U . . .
H02B H 0.923544 0.209310 0.780862 0.121 Uiso 1 1 calc R U . . .
C021 C 0.9466(2) 1.1269(2) -0.00503(17) 0.0810(9) Uani 1 1 d . . . . .
H02C H 0.923270 1.084882 -0.033749 0.121 Uiso 1 1 calc R U . . .
H02D H 1.004970 1.124787 -0.008801 0.121 Uiso 1 1 calc R U . . .
H02E H 0.927431 1.175109 -0.025579 0.121 Uiso 1 1 calc R U . . .
C022 C 0.8691(3) 0.6952(2) 1.25479(18) 0.0872(10) Uani 1 1 d . . . . .
H02F H 0.916936 0.725944 1.263538 0.131 Uiso 1 1 calc R U . . .
H02G H 0.872114 0.648812 1.285068 0.131 Uiso 1 1 calc R U . . .
H02H H 0.821531 0.724130 1.269336 0.131 Uiso 1 1 calc R U . . .

loop_
_atom_site_aniso_label
_atom_site_aniso_U_11
_atom_site_aniso_U_22
_atom_site_aniso_U_33
_atom_site_aniso_U_23
_atom_site_aniso_U_13
_atom_site_aniso_U_12
O001 0.0517(8) 0.0447(7) 0.0453(8) -0.0024(6) -0.0019(6) 0.0031(6)
O1 0.0978(15) 0.0711(12) 0.0814(14) -0.0292(11) -0.0053(12) 0.0291(11)
O002 0.0487(8) 0.0416(7) 0.0518(8) -0.0001(6) -0.0105(6) -0.0018(6)
O003 0.0502(8) 0.0533(9) 0.0507(9) 0.0057(7) -0.0020(7) -0.0082(7)
O004 0.0558(9) 0.0614(9) 0.0424(8) -0.0012(7) 0.0034(6) 0.0045(7)
O005 0.0569(9) 0.0632(10) 0.0486(9) -0.0101(8) -0.0022(7) 0.0008(8)
O006 0.0444(8) 0.0626(10) 0.0669(10) 0.0027(8) -0.0086(7) 0.0075(7)
O007 0.0588(9) 0.0508(9) 0.0614(10) 0.0059(8) 0.0056(8) -0.0063(7)
O008 0.0605(9) 0.0628(9) 0.0446(8) -0.0003(7) 0.0065(7) 0.0014(8)
O009 0.0533(9) 0.0737(11) 0.0653(11) -0.0126(9) -0.0018(8) -0.0148(8)
O00A 0.0828(13) 0.0786(12) 0.0485(10) 0.0150(9) -0.0035(9) -0.0179(10)
O00B 0.0690(11) 0.0763(12) 0.0533(10) -0.0053(9) -0.0165(8) -0.0046(9)
O00C 0.0580(10) 0.0542(10) 0.0856(13) 0.0154(9) -0.0088(9) -0.0008(8)
O00D 0.0743(13) 0.0904(14) 0.0742(13) 0.0006(11) 0.0108(10) 0.0314(11)
O00E 0.0844(13) 0.0451(9) 0.1074(17) 0.0000(10) -0.0299(12) 0.0126(9)
O00F 0.0648(11) 0.0862(13) 0.0703(12) 0.0016(10) 0.0223(9) 0.0120(10)
O00G 0.0811(13) 0.0663(11) 0.0932(15) -0.0171(11) -0.0140(11) 0.0326(10)
O00H 0.0503(10) 0.0668(11) 0.1244(19) 0.0063(12) -0.0153(11) -0.0027(8)
C00J 0.0413(10) 0.0422(10) 0.0442(10) 0.0005(8) -0.0027(8) -0.0006(8)
C00K 0.0415(10) 0.0425(10) 0.0464(11) -0.0005(8) 0.0017(8) -0.0029(8)
C00L 0.0458(11) 0.0474(11) 0.0480(12) -0.0027(9) -0.0038(9) -0.0056(8)
C00M 0.0455(10) 0.0415(10) 0.0469(11) -0.0027(8) 0.0003(8) 0.0010(8)
C00N 0.0502(12) 0.0502(12) 0.0463(11) 0.0023(9) -0.0022(9) 0.0049(9)
C00O 0.0457(11) 0.0506(12) 0.0467(11) -0.0028(9) 0.0006(9) -0.0054(9)
C00P 0.0644(14) 0.0515(12) 0.0442(12) 0.0025(10) -0.0016(10) -0.0084(11)
C00Q 0.0403(10) 0.0506(11) 0.0438(11) 0.0033(9) -0.0009(8) 0.0044(8)
C00R 0.0411(10) 0.0420(10) 0.0427(10) -0.0007(8) -0.0027(8) -0.0019(8)
C00S 0.0505(12) 0.0513(12) 0.0483(12) -0.0020(10) -0.0047(9) -0.0020(9)
C00T 0.0598(13) 0.0482(12) 0.0599(14) -0.0110(10) 0.0068(11) 0.0044(10)
C00U 0.0434(10) 0.0470(11) 0.0441(11) 0.0004(9) -0.0010(8) 0.0017(8)
C00V 0.0606(13) 0.0549(13) 0.0456(12) 0.0067(10) 0.0017(10) -0.0003(10)
C00W 0.0528(12) 0.0471(11) 0.0479(12) -0.0027(9) -0.0077(9) 0.0021(9)
C00X 0.0461(11) 0.0602(13) 0.0464(11) -0.0076(10) -0.0041(9) 0.0034(9)
C00Y 0.0467(11) 0.0490(11) 0.0414(11) -0.0003(9) 0.0003(9) -0.0018(9)
C00Z 0.0621(14) 0.0566(13) 0.0511(13) 0.0057(10) -0.0077(11) 0.0036(10)
C010 0.0479(11) 0.0464(11) 0.0447(11) -0.0004(8) -0.0006(9) -0.0061(9)
C011 0.0480(12) 0.0629(14) 0.0548(13) -0.0068(11) 0.0073(10) -0.0044(10)
C012 0.0431(10) 0.0458(10) 0.0470(11) -0.0011(9) -0.0034(8) -0.0025(8)
C013 0.0478(12) 0.0675(14) 0.0479(12) 0.0083(11) -0.0064(9) -0.0094(10)
C014 0.0575(12) 0.0476(11) 0.0464(11) -0.0009(9) 0.0019(10) -0.0014(10)
C015 0.0507(12) 0.0575(13) 0.0459(11) -0.0029(10) 0.0023(9) 0.0025(10)
C016 0.0465(11) 0.0457(11) 0.0437(11) -0.0008(9) -0.0020(9) -0.0055(9)
C017 0.0603(13) 0.0498(12) 0.0535(13) 0.0032(10) -0.0064(11) -0.0038(10)
C018 0.0557(12) 0.0552(12) 0.0485(12) 0.0004(10) -0.0068(10) -0.0099(10)
C019 0.0499(12) 0.0496(12) 0.0577(13) 0.0007(10) -0.0041(10) 0.0057(9)
C01A 0.0528(12) 0.0472(12) 0.0678(15) -0.0031(11) 0.0019(11) 0.0099(10)
C01B 0.0572(13) 0.0597(14) 0.0552(14) -0.0027(11) -0.0077(11) 0.0019(11)
C01C 0.0557(12) 0.0499(12) 0.0487(12) -0.0066(10) 0.0001(9) 0.0001(10)
C01D 0.0628(14) 0.0683(15) 0.0524(14) 0.0057(12) 0.0025(11) 0.0115(12)
C01E 0.0617(14) 0.0554(13) 0.0500(12) -0.0045(10) -0.0017(10) -0.0122(11)
C01F 0.0586(13) 0.0474(12) 0.0489(12) -0.0011(9) 0.0053(10) -0.0040(10)
C01G 0.0511(12) 0.0606(13) 0.0531(13) 0.0006(11) 0.0037(10) -0.0045(10)
C01H 0.0535(13) 0.0696(15) 0.0560(14) 0.0092(12) -0.0011(11) -0.0152(11)
C01I 0.0793(18) 0.0680(16) 0.0489(14) -0.0065(11) -0.0026(12) -0.0232(14)
C01J 0.0629(14) 0.0642(14) 0.0455(12) 0.0028(10) -0.0104(10) -0.0061(11)
C01K 0.0566(13) 0.0639(14) 0.0538(13) 0.0006(11) 0.0000(10) 0.0044(11)
C01L 0.0756(17) 0.0670(16) 0.0526(14) 0.0037(12) -0.0160(13) -0.0070(13)
C01M 0.0695(15) 0.0623(14) 0.0500(13) -0.0024(11) 0.0078(11) -0.0106(12)
C01N 0.0543(13) 0.0612(14) 0.0632(15) -0.0048(12) 0.0019(11) 0.0089(11)
C01O 0.0560(13) 0.0578(14) 0.0622(15) -0.0135(11) -0.0093(11) 0.0022(11)
C01P 0.0620(15) 0.0672(16) 0.083(2) -0.0076(15) 0.0199(14) 0.0023(13)
C01Q 0.0605(14) 0.0690(15) 0.0573(14) -0.0052(12) 0.0114(11) 0.0023(12)
C01R 0.0713(16) 0.0664(16) 0.0681(17) -0.0237(13) 0.0027(14) -0.0023(13)
C01S 0.096(2) 0.0654(16) 0.0645(16) 0.0158(13) 0.0248(16) 0.0276(15)
C01T 0.0773(18) 0.091(2) 0.0518(15) -0.0019(14) -0.0154(13) 0.0118(16)
C01U 0.0556(14) 0.089(2) 0.0737(18) 0.0080(15) -0.0147(13) 0.0175(14)
C01V 0.095(2) 0.0731(17) 0.0439(13) 0.0044(12) -0.0056(13) -0.0060(16)
C01W 0.087(2) 0.096(2) 0.0562(16) -0.0214(16) -0.0149(15) 0.0083(17)
C01X 0.0821(19) 0.092(2) 0.0464(14) 0.0091(14) 0.0123(13) 0.0015(16)
C01Y 0.0690(18) 0.0672(17) 0.102(2) 0.0212(16) -0.0099(16) 0.0084(14)
C01Z 0.103(2) 0.0764(19) 0.0616(17) 0.0219(15) 0.0154(16) 0.0222(17)
C020 0.110(3) 0.082(2) 0.109(3) -0.036(2) -0.019(2) 0.044(2)
C021 0.100(2) 0.087(2) 0.0556(16) 0.0003(15) 0.0165(16) -0.0125(18)
C022 0.113(3) 0.096(2) 0.0520(16) -0.0123(16) -0.0016(16) -0.029(2)

loop_
_atom_type_symbol
_atom_type_description
_atom_type_scat_dispersion_real
_atom_type_scat_dispersion_imag
_atom_type_scat_source
C C 0.0181 0.0091 'International Tables Vol C Tables 4.2.6.8 and 6.1.1.4'
H H 0.0000 0.0000 'International Tables Vol C Tables 4.2.6.8 and 6.1.1.4'
O O 0.0492 0.0322 'International Tables Vol C Tables 4.2.6.8 and 6.1.1.4'

loop_
_geom_angle_atom_site_label_1
_geom_angle_atom_site_label_2
_geom_angle_atom_site_label_3
_geom_angle
_geom_angle_site_symmetry_1
_geom_angle_site_symmetry_3
_geom_angle_publ_flag
C00M O001 C012 117.07(17) . . ?
C00T O1 C020 104.9(2) . . ?
C00J O002 C012 119.06(16) . . ?
C016 O003 C014 119.47(18) . . ?
C015 O004 C014 115.22(18) . . ?
C00W O005 C01W 115.5(2) . . ?
C00N O006 C01U 115.5(2) . . ?
C00Q O008 C01X 116.0(2) . . ?
C00V O00A C01V 118.1(2) . . ?
C00X O00B C01T 118.1(2) . . ?
C00S O00C C01Y 115.8(2) . . ?
C01N O00D C01P 105.4(2) . . ?
C011 O00F C01P 105.4(2) . . ?
C01A O00G C020 104.5(2) . . ?
O002 C00J C00Q 113.70(17) . . ?
O002 C00J C00R 114.78(17) . . ?
C00Q C00J C00R 109.61(17) . . ?
O002 C00J C00N 103.19(17) . . ?
C00Q C00J C00N 106.01(17) . . ?
C00R C00J C00N 108.89(17) . . ?
C00M C00K C01C 118.3(2) . . ?
C00M C00K C00R 125.29(19) . . ?
C01C C00K C00R 116.31(19) . . ?
C01O C00L C01B 119.1(2) . . ?
C01O C00L C012 122.8(2) . . ?
C01B C00L C012 118.0(2) . . ?
C00K C00M O001 121.79(19) . . ?
C00K C00M C019 123.2(2) . . ?
O001 C00M C019 114.8(2) . . ?
O00E C00N O006 125.0(2) . . ?
O00E C00N C00J 125.2(2) . . ?
O006 C00N C00J 109.79(18) . . ?
C015 C00O C01G 118.1(2) . . ?
C015 C00O C010 125.3(2) . . ?
C01G C00O C010 116.6(2) . . ?
C01E C00P C00Y 120.6(2) . . ?
C01E C00P H00P 119.7 . . ?
C00Y C00P H00P 119.7 . . ?
O007 C00Q O008 125.0(2) . . ?
O007 C00Q C00J 125.1(2) . . ?
O008 C00Q C00J 109.81(18) . . ?
C00U C00R C00K 112.04(17) . . ?
C00U C00R C00J 111.81(17) . . ?
C00K C00R C00J 114.94(17) . . ?
C00U C00R H00R 105.7 . . ?
C00K C00R H00R 105.7 . . ?
C00J C00R H00R 105.7 . . ?
O00H C00S O00C 124.0(2) . . ?
O00H C00S C016 125.2(2) . . ?
O00C C00S C016 110.80(19) . . ?
C01C C00T C01A 122.5(2) . . ?
C01C C00T O1 128.0(2) . . ?
C01A C00T O1 109.5(2) . . ?
C018 C00U C013 117.3(2) . . ?
C018 C00U C00R 119.71(19) . . ?
C013 C00U C00R 123.0(2) . . ?
O00A C00V C01J 124.5(2) . . ?
O00A C00V C01H 115.7(2) . . ?
C01J C00V C01H 119.8(2) . . ?
O009 C00W O005 125.5(2) . . ?
O009 C00W C016 124.4(2) . . ?
O005 C00W C016 110.08(19) . . ?
O00B C00X C01E 115.6(2) . . ?
O00B C00X C00Z 124.6(2) . . ?
C01E C00X C00Z 119.8(2) . . ?
C017 C00Y C00P 117.9(2) . . ?
C017 C00Y C010 120.4(2) . . ?
C00P C00Y C010 121.7(2) . . ?
C00X C00Z C017 119.0(2) . . ?
C00X C00Z H00Z 120.5 . . ?
C017 C00Z H00Z 120.5 . . ?
C00Y C010 C00O 111.60(18) . . ?
C00Y C010 C016 111.52(18) . . ?
C00O C010 C016 114.66(19) . . ?
C00Y C010 H010 106.1 . . ?
C00O C010 H010 106.1 . . ?
C016 C010 H010 106.1 . . ?
C01G C011 C01N 122.5(2) . . ?
C01G C011 O00F 128.1(2) . . ?
C01N C011 O00F 109.4(2) . . ?
O001 C012 O002 112.21(17) . . ?
O001 C012 C00L 106.04(17) . . ?
O002 C012 C00L 110.89(18) . . ?
O001 C012 H012 109.2 . . ?
O002 C012 H012 109.2 . . ?
C00L C012 H012 109.2 . . ?
C01H C013 C00U 121.1(2) . . ?
C01H C013 H013 119.4 . . ?
C00U C013 H013 119.4 . . ?
O004 C014 O003 111.37(18) . . ?
O004 C014 C01F 107.22(19) . . ?
O003 C014 C01F 111.20(19) . . ?
O004 C014 H014 109.0 . . ?
O003 C014 H014 109.0 . . ?
C01F C014 H014 109.0 . . ?
C00O C015 O004 121.8(2) . . ?
C00O C015 C01D 123.2(2) . . ?
O004 C015 C01D 114.9(2) . . ?
O003 C016 C00S 102.33(18) . . ?
O003 C016 C00W 114.16(18) . . ?
C00S C016 C00W 107.24(18) . . ?
O003 C016 C010 114.09(18) . . ?
C00S C016 C010 109.95(18) . . ?
C00W C016 C010 108.67(18) . . ?
C00Y C017 C00Z 122.2(2) . . ?
C00Y C017 H017 118.9 . . ?
C00Z C017 H017 118.9 . . ?
C01J C018 C00U 122.1(2) . . ?
C01J C018 H018 119.0 . . ?
C00U C018 H018 119.0 . . ?
C01A C019 C00M 116.2(2) . . ?
C01A C019 H019 121.9 . . ?
C00M C019 H019 121.9 . . ?
C019 C01A C00T 121.7(2) . . ?
C019 C01A O00G 128.4(2) . . ?
C00T C01A O00G 109.9(2) . . ?
C01L C01B C00L 120.2(3) . . ?
C01L C01B H01B 119.9 . . ?
C00L C01B H01B 119.9 . . ?
C00T C01C C00K 118.1(2) . . ?
C00T C01C H01C 121.0 . . ?
C00K C01C H01C 121.0 . . ?
C01N C01D C015 116.6(2) . . ?
C01N C01D H01D 121.7 . . ?
C015 C01D H01D 121.7 . . ?
C00X C01E C00P 120.6(2) . . ?
C00X C01E H01E 119.7 . . ?
C00P C01E H01E 119.7 . . ?
C01K C01F C01S 118.4(2) . . ?
C01K C01F C014 123.5(2) . . ?
C01S C01F C014 118.1(2) . . ?
C011 C01G C00O 118.4(2) . . ?
C011 C01G H01G 120.8 . . ?
C00O C01G H01G 120.8 . . ?
C00V C01H C013 120.1(2) . . ?
C00V C01H H01H 119.9 . . ?
C013 C01H H01H 119.9 . . ?
C01L C01I C01R 117.4(2) . . ?
C01L C01I C022 120.2(3) . . ?
C01R C01I C022 122.3(3) . . ?
C00V C01J C018 119.5(2) . . ?
C00V C01J H01J 120.3 . . ?
C018 C01J H01J 120.3 . . ?
C01F C01K C01Q 120.5(3) . . ?
C01F C01K H01K 119.8 . . ?
C01Q C01K H01K 119.8 . . ?
C01B C01L C01I 121.6(3) . . ?
C01B C01L H01L 119.2 . . ?
C01I C01L H01L 119.2 . . ?
C01Z C01M C01Q 116.7(2) . . ?
C01Z C01M C021 121.8(3) . . ?
C01Q C01M C021 121.5(3) . . ?
C01D C01N C011 121.1(2) . . ?
C01D C01N O00D 128.4(3) . . ?
C011 C01N O00D 110.4(2) . . ?
C00L C01O C01R 119.7(3) . . ?
C00L C01O H01O 120.2 . . ?
C01R C01O H01O 120.2 . . ?
O00D C01P O00F 108.4(2) . . ?
O00D C01P H01A 110.0 . . ?
O00F C01P H01A 110.0 . . ?
O00D C01P H01F 110.0 . . ?
O00F C01P H01F 110.0 . . ?
H01A C01P H01F 108.4 . . ?
C01M C01Q C01K 121.6(3) . . ?
C01M C01Q H01Q 119.2 . . ?
C01K C01Q H01Q 119.2 . . ?
C01I C01R C01O 121.8(3) . . ?
C01I C01R H01R 119.1 . . ?
C01O C01R H01R 119.1 . . ?
C01Z C01S C01F 120.6(3) . . ?
C01Z C01S H01S 119.7 . . ?
C01F C01S H01S 119.7 . . ?
O00B C01T H01I 109.5 . . ?
O00B C01T H01M 109.5 . . ?
H01I C01T H01M 109.5 . . ?
O00B C01T H01N 109.5 . . ?
H01I C01T H01N 109.5 . . ?
H01M C01T H01N 109.5 . . ?
O006 C01U H01P 109.5 . . ?
O006 C01U H01T 109.5 . . ?
H01P C01U H01T 109.5 . . ?
O006 C01U H01U 109.5 . . ?
H01P C01U H01U 109.5 . . ?
H01T C01U H01U 109.5 . . ?
O00A C01V H01V 109.5 . . ?
O00A C01V H01W 109.5 . . ?
H01V C01V H01W 109.5 . . ?
O00A C01V H01X 109.5 . . ?
H01V C01V H01X 109.5 . . ?
H01W C01V H01X 109.5 . . ?
O005 C01W H01Y 109.5 . . ?
O005 C01W H01Z 109.5 . . ?
H01Y C01W H01Z 109.5 . . ?
O005 C01W H011 109.5 . . ?
H01Y C01W H011 109.5 . . ?
H01Z C01W H011 109.5 . . ?
O008 C01X H015 109.5 . . ?
O008 C01X H016 109.5 . . ?
H015 C01X H016 109.5 . . ?
O008 C01X H020 109.5 . . ?
H015 C01X H020 109.5 . . ?
H016 C01X H020 109.5 . . ?
O00C C01Y H021 109.5 . . ?
O00C C01Y H022 109.5 . . ?
H021 C01Y H022 109.5 . . ?
O00C C01Y H023 109.5 . . ?
H021 C01Y H023 109.5 . . ?
H022 C01Y H023 109.5 . . ?
C01S C01Z C01M 122.2(3) . . ?
C01S C01Z H024 118.9 . . ?
C01M C01Z H024 118.9 . . ?
O1 C020 O00G 108.6(2) . . ?
O1 C020 H02A 110.0 . . ?
O00G C020 H02A 110.0 . . ?
O1 C020 H02B 110.0 . . ?
O00G C020 H02B 110.0 . . ?
H02A C020 H02B 108.3 . . ?
C01M C021 H02C 109.5 . . ?
C01M C021 H02D 109.5 . . ?
H02C C021 H02D 109.5 . . ?
C01M C021 H02E 109.5 . . ?
H02C C021 H02E 109.5 . . ?
H02D C021 H02E 109.5 . . ?
C01I C022 H02F 109.5 . . ?
C01I C022 H02G 109.5 . . ?
H02F C022 H02G 109.5 . . ?
C01I C022 H02H 109.5 . . ?
H02F C022 H02H 109.5 . . ?
H02G C022 H02H 109.5 . . ?

loop_
_geom_bond_atom_site_label_1
_geom_bond_atom_site_label_2
_geom_bond_distance
_geom_bond_site_symmetry_2
_geom_bond_publ_flag
O001 C00M 1.392(3) . ?
O001 C012 1.409(3) . ?
O1 C00T 1.387(3) . ?
O1 C020 1.418(4) . ?
O002 C00J 1.413(3) . ?
O002 C012 1.426(3) . ?
O003 C016 1.410(3) . ?
O003 C014 1.431(3) . ?
O004 C015 1.395(3) . ?
O004 C014 1.413(3) . ?
O005 C00W 1.327(3) . ?
O005 C01W 1.434(3) . ?
O006 C00N 1.331(3) . ?
O006 C01U 1.445(3) . ?
O007 C00Q 1.193(3) . ?
O008 C00Q 1.336(3) . ?
O008 C01X 1.443(3) . ?
O009 C00W 1.198(3) . ?
O00A C00V 1.374(3) . ?
O00A C01V 1.432(3) . ?
O00B C00X 1.373(3) . ?
O00B C01T 1.423(4) . ?
O00C C00S 1.324(3) . ?
O00C C01Y 1.455(3) . ?
O00D C01N 1.372(3) . ?
O00D C01P 1.421(4) . ?
O00E C00N 1.182(3) . ?
O00F C011 1.380(3) . ?
O00F C01P 1.428(4) . ?
O00G C01A 1.383(3) . ?
O00G C020 1.427(4) . ?
O00H C00S 1.181(3) . ?
C00J C00Q 1.549(3) . ?
C00J C00R 1.549(3) . ?
C00J C00N 1.552(3) . ?
C00K C00M 1.386(3) . ?
C00K C01C 1.412(3) . ?
C00K C00R 1.527(3) . ?
C00L C01O 1.378(4) . ?
C00L C01B 1.389(3) . ?
C00L C012 1.513(3) . ?
C00M C019 1.409(3) . ?
C00O C015 1.381(3) . ?
C00O C01G 1.410(3) . ?
C00O C010 1.530(3) . ?
C00P C01E 1.389(3) . ?
C00P C00Y 1.394(3) . ?
C00P H00P 0.9300 . ?
C00R C00U 1.522(3) . ?
C00R H00R 0.9800 . ?
C00S C016 1.551(3) . ?
C00T C01C 1.364(4) . ?
C00T C01A 1.378(4) . ?
C00U C018 1.390(3) . ?
C00U C013 1.392(3) . ?
C00V C01J 1.380(4) . ?
C00V C01H 1.382(4) . ?
C00W C016 1.552(3) . ?
C00X C01E 1.382(4) . ?
C00X C00Z 1.385(4) . ?
C00Y C017 1.382(3) . ?
C00Y C010 1.525(3) . ?
C00Z C017 1.393(4) . ?
C00Z H00Z 0.9300 . ?
C010 C016 1.553(3) . ?
C010 H010 0.9800 . ?
C011 C01G 1.367(4) . ?
C011 C01N 1.374(4) . ?
C012 H012 0.9800 . ?
C013 C01H 1.392(3) . ?
C013 H013 0.9300 . ?
C014 C01F 1.517(3) . ?
C014 H014 0.9800 . ?
C015 C01D 1.408(4) . ?
C017 H017 0.9300 . ?
C018 C01J 1.388(4) . ?
C018 H018 0.9300 . ?
C019 C01A 1.365(4) . ?
C019 H019 0.9300 . ?
C01B C01L 1.382(4) . ?
C01B H01B 0.9300 . ?
C01C H01C 0.9300 . ?
C01D C01N 1.370(4) . ?
C01D H01D 0.9300 . ?
C01E H01E 0.9300 . ?
C01F C01K 1.374(4) . ?
C01F C01S 1.374(4) . ?
C01G H01G 0.9300 . ?
C01H H01H 0.9300 . ?
C01I C01L 1.383(4) . ?
C01I C01R 1.386(4) . ?
C01I C022 1.512(4) . ?
C01J H01J 0.9300 . ?
C01K C01Q 1.389(4) . ?
C01K H01K 0.9300 . ?
C01L H01L 0.9300 . ?
C01M C01Z 1.378(4) . ?
C01M C01Q 1.382(4) . ?
C01M C021 1.515(4) . ?
C01O C01R 1.394(4) . ?
C01O H01O 0.9300 . ?
C01P H01A 0.9700 . ?
C01P H01F 0.9700 . ?
C01Q H01Q 0.9300 . ?
C01R H01R 0.9300 . ?
C01S C01Z 1.375(4) . ?
C01S H01S 0.9300 . ?
C01T H01I 0.9600 . ?
C01T H01M 0.9600 . ?
C01T H01N 0.9600 . ?
C01U H01P 0.9600 . ?
C01U H01T 0.9600 . ?
C01U H01U 0.9600 . ?
C01V H01V 0.9600 . ?
C01V H01W 0.9600 . ?
C01V H01X 0.9600 . ?
C01W H01Y 0.9600 . ?
C01W H01Z 0.9600 . ?
C01W H011 0.9600 . ?
C01X H015 0.9600 . ?
C01X H016 0.9600 . ?
C01X H020 0.9600 . ?
C01Y H021 0.9600 . ?
C01Y H022 0.9600 . ?
C01Y H023 0.9600 . ?
C01Z H024 0.9300 . ?
C020 H02A 0.9700 . ?
C020 H02B 0.9700 . ?
C021 H02C 0.9600 . ?
C021 H02D 0.9600 . ?
C021 H02E 0.9600 . ?
C022 H02F 0.9600 . ?
C022 H02G 0.9600 . ?
C022 H02H 0.9600 . ?

loop_
_geom_torsion_atom_site_label_1
_geom_torsion_atom_site_label_2
_geom_torsion_atom_site_label_3
_geom_torsion_atom_site_label_4
_geom_torsion
_geom_torsion_site_symmetry_1
_geom_torsion_site_symmetry_2
_geom_torsion_site_symmetry_3
_geom_torsion_site_symmetry_4
_geom_torsion_publ_flag
C012 O002 C00J C00Q 55.9(2) . . . . ?
C012 O002 C00J C00R -71.4(2) . . . . ?
C012 O002 C00J C00N 170.26(18) . . . . ?
C01C C00K C00M O001 -171.33(19) . . . . ?
C00R C00K C00M O001 5.4(3) . . . . ?
C01C C00K C00M C019 2.1(3) . . . . ?
C00R C00K C00M C019 178.9(2) . . . . ?
C012 O001 C00M C00K -65.3(3) . . . . ?
C012 O001 C00M C019 120.8(2) . . . . ?
C01U O006 C00N O00E 7.3(4) . . . . ?
C01U O006 C00N C00J -174.5(2) . . . . ?
O002 C00J C00N O00E -4.5(3) . . . . ?
C00Q C00J C00N O00E 115.3(3) . . . . ?
C00R C00J C00N O00E -126.9(3) . . . . ?
O002 C00J C00N O006 177.35(18) . . . . ?
C00Q C00J C00N O006 -62.9(2) . . . . ?
C00R C00J C00N O006 55.0(2) . . . . ?
C01X O008 C00Q O007 2.6(3) . . . . ?
C01X O008 C00Q C00J 178.7(2) . . . . ?
O002 C00J C00Q O007 -137.3(2) . . . . ?
C00R C00J C00Q O007 -7.4(3) . . . . ?
C00N C00J C00Q O007 110.0(2) . . . . ?
O002 C00J C00Q O008 46.5(2) . . . . ?
C00R C00J C00Q O008 176.46(17) . . . . ?
C00N C00J C00Q O008 -66.2(2) . . . . ?
C00M C00K C00R C00U 122.8(2) . . . . ?
C01C C00K C00R C00U -60.4(2) . . . . ?
C00M C00K C00R C00J -6.3(3) . . . . ?
C01C C00K C00R C00J 170.53(19) . . . . ?
O002 C00J C00R C00U -68.0(2) . . . . ?
C00Q C00J C00R C00U 162.65(17) . . . . ?
C00N C00J C00R C00U 47.1(2) . . . . ?
O002 C00J C00R C00K 61.2(2) . . . . ?
C00Q C00J C00R C00K -68.2(2) . . . . ?
C00N C00J C00R C00K 176.28(17) . . . . ?
C01Y O00C C00S O00H 0.0(4) . . . . ?
C01Y O00C C00S C016 -179.8(2) . . . . ?
C020 O1 C00T C01C -172.9(3) . . . . ?
C020 O1 C00T C01A 9.6(4) . . . . ?
C00K C00R C00U C018 114.6(2) . . . . ?
C00J C00R C00U C018 -114.7(2) . . . . ?
C00K C00R C00U C013 -65.2(3) . . . . ?
C00J C00R C00U C013 65.5(3) . . . . ?
C01V O00A C00V C01J -6.8(4) . . . . ?
C01V O00A C00V C01H 174.1(3) . . . . ?
C01W O005 C00W O009 9.8(4) . . . . ?
C01W O005 C00W C016 -173.2(2) . . . . ?
C01T O00B C00X C01E 171.2(2) . . . . ?
C01T O00B C00X C00Z -8.8(4) . . . . ?
C01E C00P C00Y C017 0.9(4) . . . . ?
C01E C00P C00Y C010 -179.3(2) . . . . ?
O00B C00X C00Z C017 -179.6(2) . . . . ?
C01E C00X C00Z C017 0.4(4) . . . . ?
C017 C00Y C010 C00O 126.4(2) . . . . ?
C00P C00Y C010 C00O -53.4(3) . . . . ?
C017 C00Y C010 C016 -103.9(2) . . . . ?
C00P C00Y C010 C016 76.3(3) . . . . ?
C015 C00O C010 C00Y 122.0(2) . . . . ?
C01G C00O C010 C00Y -57.7(3) . . . . ?
C015 C00O C010 C016 -6.0(3) . . . . ?
C01G C00O C010 C016 174.24(19) . . . . ?
C01P O00F C011 C01G 173.1(3) . . . . ?
C01P O00F C011 C01N -7.2(3) . . . . ?
C00M O001 C012 O002 78.6(2) . . . . ?
C00M O001 C012 C00L -160.20(17) . . . . ?
C00J O002 C012 O001 -2.3(3) . . . . ?
C00J O002 C012 C00L -120.67(19) . . . . ?
C01O C00L C012 O001 -119.6(2) . . . . ?
C01B C00L C012 O001 58.1(3) . . . . ?
C01O C00L C012 O002 2.4(3) . . . . ?
C01B C00L C012 O002 -179.9(2) . . . . ?
C018 C00U C013 C01H 1.6(4) . . . . ?
C00R C00U C013 C01H -178.6(2) . . . . ?
C015 O004 C014 O003 78.9(2) . . . . ?
C015 O004 C014 C01F -159.24(19) . . . . ?
C016 O003 C014 O004 -0.5(3) . . . . ?
C016 O003 C014 C01F -120.0(2) . . . . ?
C01G C00O C015 O004 -172.5(2) . . . . ?
C010 C00O C015 O004 7.7(4) . . . . ?
C01G C00O C015 C01D 3.6(4) . . . . ?
C010 C00O C015 C01D -176.2(2) . . . . ?
C014 O004 C015 C00O -68.6(3) . . . . ?
C014 O004 C015 C01D 115.0(2) . . . . ?
C014 O003 C016 C00S 168.17(18) . . . . ?
C014 O003 C016 C00W 52.7(3) . . . . ?
C014 O003 C016 C010 -73.1(2) . . . . ?
O00H C00S C016 O003 14.0(3) . . . . ?
O00C C00S C016 O003 -166.20(19) . . . . ?
O00H C00S C016 C00W 134.4(3) . . . . ?
O00C C00S C016 C00W -45.8(2) . . . . ?
O00H C00S C016 C010 -107.6(3) . . . . ?
O00C C00S C016 C010 72.2(2) . . . . ?
O009 C00W C016 O003 -141.0(2) . . . . ?
O005 C00W C016 O003 42.0(3) . . . . ?
O009 C00W C016 C00S 106.4(3) . . . . ?
O005 C00W C016 C00S -70.6(2) . . . . ?
O009 C00W C016 C010 -12.4(3) . . . . ?
O005 C00W C016 C010 170.54(18) . . . . ?
C00Y C010 C016 O003 -67.8(2) . . . . ?
C00O C010 C016 O003 60.3(2) . . . . ?
C00Y C010 C016 C00S 46.5(2) . . . . ?
C00O C010 C016 C00S 174.54(17) . . . . ?
C00Y C010 C016 C00W 163.58(18) . . . . ?
C00O C010 C016 C00W -68.4(2) . . . . ?
C00P C00Y C017 C00Z -0.1(4) . . . . ?
C010 C00Y C017 C00Z -179.9(2) . . . . ?
C00X C00Z C017 C00Y -0.5(4) . . . . ?
C013 C00U C018 C01J -0.8(4) . . . . ?
C00R C00U C018 C01J 179.4(2) . . . . ?
C00K C00M C019 C01A -2.9(3) . . . . ?
O001 C00M C019 C01A 170.9(2) . . . . ?
C00M C019 C01A C00T 0.9(4) . . . . ?
C00M C019 C01A O00G -179.9(3) . . . . ?
C01C C00T C01A C019 1.9(4) . . . . ?
O1 C00T C01A C019 179.6(2) . . . . ?
C01C C00T C01A O00G -177.4(2) . . . . ?
O1 C00T C01A O00G 0.3(3) . . . . ?
C020 O00G C01A C019 170.8(3) . . . . ?
C020 O00G C01A C00T -9.9(4) . . . . ?
C01O C00L C01B C01L 1.7(4) . . . . ?
C012 C00L C01B C01L -176.1(2) . . . . ?
C01A C00T C01C C00K -2.7(4) . . . . ?
O1 C00T C01C C00K -180.0(3) . . . . ?
C00M C00K C01C C00T 0.8(3) . . . . ?
C00R C00K C01C C00T -176.3(2) . . . . ?
C00O C015 C01D C01N -1.7(4) . . . . ?
O004 C015 C01D C01N 174.6(2) . . . . ?
O00B C00X C01E C00P -179.6(2) . . . . ?
C00Z C00X C01E C00P 0.4(4) . . . . ?
C00Y C00P C01E C00X -1.0(4) . . . . ?
O004 C014 C01F C01K -121.2(3) . . . . ?
O003 C014 C01F C01K 0.8(3) . . . . ?
O004 C014 C01F C01S 59.4(3) . . . . ?
O003 C014 C01F C01S -178.6(3) . . . . ?
C01N C011 C01G C00O -0.9(4) . . . . ?
O00F C011 C01G C00O 178.8(2) . . . . ?
C015 C00O C01G C011 -2.2(3) . . . . ?
C010 C00O C01G C011 177.6(2) . . . . ?
O00A C00V C01H C013 178.5(2) . . . . ?
C01J C00V C01H C013 -0.6(4) . . . . ?
C00U C013 C01H C00V -0.9(4) . . . . ?
O00A C00V C01J C018 -177.7(3) . . . . ?
C01H C00V C01J C018 1.4(4) . . . . ?
C00U C018 C01J C00V -0.7(4) . . . . ?
C01S C01F C01K C01Q -2.8(4) . . . . ?
C014 C01F C01K C01Q 177.8(2) . . . . ?
C00L C01B C01L C01I 1.4(4) . . . . ?
C01R C01I C01L C01B -2.0(4) . . . . ?
C022 C01I C01L C01B 176.0(3) . . . . ?
C015 C01D C01N C011 -1.5(4) . . . . ?
C015 C01D C01N O00D -179.5(3) . . . . ?
C01G C011 C01N C01D 2.9(4) . . . . ?
O00F C011 C01N C01D -176.9(3) . . . . ?
C01G C011 C01N O00D -178.8(2) . . . . ?
O00F C011 C01N O00D 1.4(3) . . . . ?
C01P O00D C01N C01D -176.8(3) . . . . ?
C01P O00D C01N C011 5.0(3) . . . . ?
C01B C00L C01O C01R -4.1(4) . . . . ?
C012 C00L C01O C01R 173.6(2) . . . . ?
C01N O00D C01P O00F -9.4(3) . . . . ?
C011 O00F C01P O00D 10.2(3) . . . . ?
C01Z C01M C01Q C01K 1.1(4) . . . . ?
C021 C01M C01Q C01K -177.6(3) . . . . ?
C01F C01K C01Q C01M 0.9(4) . . . . ?
C01L C01I C01R C01O -0.4(4) . . . . ?
C022 C01I C01R C01O -178.4(3) . . . . ?
C00L C01O C01R C01I 3.5(4) . . . . ?
C01K C01F C01S C01Z 2.7(5) . . . . ?
C014 C01F C01S C01Z -177.9(3) . . . . ?
C01F C01S C01Z C01M -0.7(6) . . . . ?
C01Q C01M C01Z C01S -1.1(5) . . . . ?
C021 C01M C01Z C01S 177.6(4) . . . . ?
C00T O1 C020 O00G -15.8(4) . . . . ?
C01A O00G C020 O1 15.9(4) . . . . ?
